data_8107334
loop_
_publ_author_name
'Zhou, Qiang'
'Ou, Guang-Chuan'

_publ_section_title
;
 Crystal structure of 1,4,8,11-tetraazacyclotetradecane-1,8-diium
 bis(3,5-dicarboxybenzoate), C28H36N4O12
;
_journal_issue 6
_journal_name_full 'Zeitschrift f\"ur Kristallographie - New Crystal Structures'
_journal_page_first 1205
_journal_page_last 1206
_journal_paper_doi 10.1515/ncrs-2022-0445
_journal_volume 237
_journal_year 2022
_chemical_formula_moiety 'C9 H5 O6, C5 H13 N2'
_chemical_formula_sum 'C14 H18 N2 O6'
_chemical_formula_weight 310.30
_space_group_crystal_system triclinic
_space_group_IT_number 2
_space_group_name_Hall '-P 1'
_space_group_name_H-M_alt 'P -1'
_atom_sites_solution_hydrogens mixed
_atom_sites_solution_primary iterative
_cell_angle_alpha 75.207(2)
_cell_angle_beta 81.618(2)
_cell_angle_gamma 78.579(2)
_cell_formula_units_Z 2
_cell_length_a 7.4922(11)
_cell_length_b 8.3435(12)
_cell_length_c 12.1563(18)
_cell_measurement_reflns_used 2493
_cell_measurement_temperature 296.15
_cell_measurement_theta_max 27.32
_cell_measurement_theta_min 2.56
_cell_volume 716.53(18)
_computing_molecular_graphics 'Olex2 1.5-beta (Dolomanov et al., 2009)'
_computing_publication_material 'Olex2 1.5-beta (Dolomanov et al., 2009)'
_computing_structure_refinement 'SHELXL 2018/3 (Sheldrick, 2015)'
_computing_structure_solution 'olex2.solve 1.5-beta (Bourhis et al., 2015)'
_diffrn_ambient_temperature 296.15
_diffrn_measured_fraction_theta_full 0.997
_diffrn_measured_fraction_theta_max 0.971
_diffrn_measurement_device_type 'Bruker APEX-II'
_diffrn_measurement_method 'phi and omega scans'
_diffrn_radiation_type MoK\a
_diffrn_radiation_wavelength 0.71073
_diffrn_reflns_av_R_equivalents 0.0399
_diffrn_reflns_av_unetI/netI 0.0324
_diffrn_reflns_Laue_measured_fraction_full 0.997
_diffrn_reflns_Laue_measured_fraction_max 0.971
_diffrn_reflns_limit_h_max 9
_diffrn_reflns_limit_h_min -9
_diffrn_reflns_limit_k_max 10
_diffrn_reflns_limit_k_min -10
_diffrn_reflns_limit_l_max 15
_diffrn_reflns_limit_l_min -15
_diffrn_reflns_number 8047
_diffrn_reflns_point_group_measured_fraction_full 0.997
_diffrn_reflns_point_group_measured_fraction_max 0.971
_diffrn_reflns_theta_full 25.242
_diffrn_reflns_theta_max 27.414
_diffrn_reflns_theta_min 1.741
_diffrn_source_current 30.0
_diffrn_source_power 1.5
_diffrn_source_voltage 50.0
_diffrn_standards_number 0
_exptl_absorpt_coefficient_mu 0.113
_exptl_absorpt_correction_T_max 0.7456
_exptl_absorpt_correction_T_min 0.6353
_exptl_absorpt_correction_type multi-scan
_exptl_absorpt_process_details 'SADABS 2014/5'
_exptl_crystal_colour corlourless
_exptl_crystal_density_diffrn 1.438
_exptl_crystal_description prism
_exptl_crystal_F_000 328
_exptl_crystal_size_max 0.46
_exptl_crystal_size_mid 0.32
_exptl_crystal_size_min 0.25
_exptl_transmission_factor_max 0.75
_exptl_transmission_factor_min 0.64
_refine_diff_density_max 0.214
_refine_diff_density_min -0.337
_refine_diff_density_rms 0.052
_refine_ls_extinction_coef .
_refine_ls_extinction_method none
_refine_ls_goodness_of_fit_ref 1.084
_refine_ls_hydrogen_treatment mixed
_refine_ls_matrix_type full
_refine_ls_number_parameters 212
_refine_ls_number_reflns 3174
_refine_ls_number_restraints 5
_refine_ls_restrained_S_all 1.087
_refine_ls_R_factor_all 0.0529
_refine_ls_R_factor_gt 0.0461
_refine_ls_shift/su_max 0.000
_refine_ls_shift/su_mean 0.000
_refine_ls_structure_factor_coef Fsqd
_refine_ls_weighting_details 'w=1/[\s^2^(Fo^2^)+(0.0680P)^2^+0.1637P] where P=(Fo^2^+2Fc^2^)/3'
_refine_ls_weighting_scheme calc
_refine_ls_wR_factor_gt 0.1268
_refine_ls_wR_factor_ref 0.1335
_reflns_Friedel_coverage 0.000
_reflns_Friedel_fraction_full .
_reflns_Friedel_fraction_max .
_reflns_number_gt 2648
_reflns_number_total 3174
_reflns_threshold_expression 'I > 2\s(I)'
_cod_data_source_file suppl_j_ncrs-2022-0445_suppl.cif
_cod_data_source_block 1905241_0m_a
_cod_database_code 8107334
_shelx_space_group_comment
;
The symmetry employed for this shelxl refinement is uniquely defined
by the following loop, which should always be used as a source of
symmetry information in preference to the above space-group names.
They are only intended as comments.
;
_shelx_estimated_absorpt_t_max 0.972
_shelx_estimated_absorpt_t_min 0.950
_olex2_refinement_description
;
1. Fixed Uiso
 At 1.2 times of:
  All C(H) groups, H6 of O6, All C(H,H) groups, All N(H) groups, All N(H,H)
  groups
 At 1.5 times of:
  H2 of O2
2. Restrained distances
 N1-H1 = N2-H2A = N2-H2B = O6-H6 = O2-H2
 0.86 with sigma of 0.01
3.a Secondary CH2 refined with riding coordinates:
 C14(H14A,H14B), C13(H13A,H13B), C10(H10A,H10B), C11(H11A,H11B), C12(H12A,H12B)
3.b Aromatic/amide H refined with riding coordinates:
 C7(H7), C9(H9), C5(H5)
3.c Idealised tetrahedral OH refined as rotating group:
 O2(H2)
;
_olex2_submission_special_instructions 'No special instructions were received'

loop_
_space_group_symop_operation_xyz
'x, y, z'
'-x, -y, -z'

loop_
_atom_site_label
_atom_site_type_symbol
_atom_site_fract_x
_atom_site_fract_y
_atom_site_fract_z
_atom_site_U_iso_or_equiv
_atom_site_adp_type
_atom_site_occupancy
_atom_site_site_symmetry_order
_atom_site_calc_flag
_atom_site_refinement_flags_posn
_atom_site_refinement_flags_adp
_atom_site_refinement_flags_occupancy
_atom_site_disorder_assembly
_atom_site_disorder_group
C1 C 0.5432(2) 0.69753(17) 0.65615(12) 0.0417(3) Uani 1 1 d . . . . .
C2 C 0.79566(18) 0.82057(16) 0.24088(10) 0.0330(3) Uani 1 1 d . . . . .
C3 C 0.8915(2) 0.23285(16) 0.48268(11) 0.0372(3) Uani 1 1 d . . . . .
C4 C 0.64456(19) 0.63776(16) 0.55489(11) 0.0339(3) Uani 1 1 d . . . . .
C5 C 0.66824(18) 0.75165(15) 0.44945(11) 0.0328(3) Uani 1 1 d . . . . .
H5 H 0.618750 0.864753 0.442448 0.039 Uiso 1 1 calc R U . . .
C6 C 0.76453(17) 0.69831(15) 0.35514(10) 0.0296(3) Uani 1 1 d . . . . .
C7 C 0.83679(18) 0.52861(16) 0.36689(11) 0.0317(3) Uani 1 1 d . . . . .
H7 H 0.902197 0.491384 0.304424 0.038 Uiso 1 1 calc R U . . .
C8 C 0.81226(18) 0.41365(15) 0.47127(11) 0.0321(3) Uani 1 1 d . . . . .
C9 C 0.71634(19) 0.46858(16) 0.56532(11) 0.0347(3) Uani 1 1 d . . . . .
H9 H 0.700284 0.392139 0.635079 0.042 Uiso 1 1 calc R U . . .
C10 C 0.8501(3) -0.1163(2) 0.84942(14) 0.0556(4) Uani 1 1 d . . . . .
H10A H 0.910001 -0.053996 0.780052 0.067 Uiso 1 1 calc R U . . .
H10B H 0.749919 -0.156883 0.828687 0.067 Uiso 1 1 calc R U . . .
C11 C 0.6581(3) 0.1465(3) 0.87629(16) 0.0626(5) Uani 1 1 d . . . . .
H11A H 0.555816 0.116421 0.850033 0.075 Uiso 1 1 calc R U . . .
H11B H 0.724259 0.210483 0.810530 0.075 Uiso 1 1 calc R U . . .
C12 C 0.5872(2) 0.2534(2) 0.96058(18) 0.0659(6) Uani 1 1 d . . . . .
H12A H 0.531113 0.185048 1.028727 0.079 Uiso 1 1 calc R U . . .
H12B H 0.492275 0.342809 0.927909 0.079 Uiso 1 1 calc R U . . .
C13 C 0.7291(3) 0.33153(19) 0.99535(16) 0.0581(5) Uani 1 1 d . . . . .
H13A H 0.782603 0.404295 0.928362 0.070 Uiso 1 1 calc R U . . .
H13B H 0.670720 0.399968 1.048432 0.070 Uiso 1 1 calc R U . . .
C14 C 1.0158(3) 0.2629(2) 1.09482(14) 0.0543(4) Uani 1 1 d . . . . .
H14A H 0.957227 0.327545 1.150106 0.065 Uiso 1 1 calc R U . . .
H14B H 1.079381 0.335704 1.032785 0.065 Uiso 1 1 calc R U . . .
N1 N 0.77895(19) -0.00606(17) 0.92665(10) 0.0447(3) Uani 1 1 d D . . . .
H1 H 0.723(2) -0.062(2) 0.9872(11) 0.054 Uiso 1 1 d D U . . .
N2 N 0.87638(18) 0.20076(14) 1.05010(10) 0.0409(3) Uani 1 1 d D . . . .
H2A H 0.930(2) 0.144(2) 1.0001(13) 0.049 Uiso 1 1 d D U . . .
H2B H 0.821(2) 0.1286(19) 1.1024(12) 0.049 Uiso 1 1 d D U . . .
O1 O 0.5314(2) 0.61182(15) 0.75124(9) 0.0749(5) Uani 1 1 d . . . . .
O2 O 0.4681(3) 0.85440(15) 0.62885(10) 0.0864(6) Uani 1 1 d D . . . .
H2 H 0.416010 0.883790 0.686423 0.130 Uiso 1 1 calc DR U . . .
O3 O 0.72815(15) 0.97527(11) 0.23239(8) 0.0432(3) Uani 1 1 d . . . . .
O4 O 0.88515(18) 0.76383(13) 0.16150(9) 0.0550(3) Uani 1 1 d . . . . .
O5 O 0.98699(18) 0.18757(13) 0.39818(9) 0.0540(3) Uani 1 1 d . . . . .
O6 O 0.8612(2) 0.13295(13) 0.57798(9) 0.0589(4) Uani 1 1 d D . . . .
H6 H 0.905(3) 0.0313(15) 0.5749(18) 0.071 Uiso 1 1 d D U . . .

loop_
_atom_site_aniso_label
_atom_site_aniso_U_11
_atom_site_aniso_U_22
_atom_site_aniso_U_33
_atom_site_aniso_U_23
_atom_site_aniso_U_13
_atom_site_aniso_U_12
O3 0.0644(6) 0.0230(5) 0.0288(5) 0.0008(4) 0.0124(4) 0.0021(4)
O4 0.0858(8) 0.0334(6) 0.0283(5) -0.0023(4) 0.0209(5) 0.0051(5)
O5 0.0877(9) 0.0268(5) 0.0352(6) -0.0074(4) 0.0092(5) 0.0080(5)
O6 0.1055(10) 0.0216(5) 0.0338(6) 0.0002(4) 0.0080(6) 0.0070(5)
N2 0.0604(8) 0.0241(5) 0.0307(6) -0.0052(4) 0.0113(5) -0.0029(5)
O1 0.1346(13) 0.0395(6) 0.0258(5) 0.0009(5) 0.0204(6) 0.0118(7)
N1 0.0559(8) 0.0436(7) 0.0300(6) 0.0002(5) -0.0031(5) -0.0100(6)
O2 0.1515(14) 0.0343(6) 0.0344(6) 0.0015(5) 0.0351(7) 0.0309(7)
C6 0.0388(6) 0.0229(6) 0.0220(6) -0.0010(4) 0.0013(5) -0.0020(5)
C7 0.0428(7) 0.0250(6) 0.0231(6) -0.0052(5) 0.0023(5) -0.0004(5)
C4 0.0482(7) 0.0246(6) 0.0223(6) -0.0027(5) 0.0038(5) 0.0000(5)
C2 0.0442(7) 0.0251(6) 0.0229(6) -0.0016(5) 0.0044(5) -0.0006(5)
C9 0.0513(8) 0.0232(6) 0.0227(6) 0.0000(5) 0.0018(5) -0.0010(5)
C3 0.0561(8) 0.0234(6) 0.0266(6) -0.0037(5) -0.0001(5) 0.0009(5)
C8 0.0460(7) 0.0200(6) 0.0258(6) -0.0028(5) -0.0011(5) 0.0002(5)
C5 0.0462(7) 0.0200(6) 0.0249(6) -0.0013(5) 0.0035(5) 0.0012(5)
C1 0.0632(9) 0.0262(6) 0.0263(7) -0.0028(5) 0.0082(6) 0.0008(6)
C14 0.0871(12) 0.0397(8) 0.0408(8) -0.0189(7) 0.0107(8) -0.0218(8)
C13 0.0718(11) 0.0272(7) 0.0537(10) 0.0022(6) 0.0166(8) 0.0104(7)
C10 0.0757(11) 0.0654(11) 0.0330(8) -0.0149(7) -0.0028(7) -0.0261(9)
C11 0.0574(10) 0.0674(12) 0.0506(10) 0.0098(8) -0.0168(8) -0.0039(9)
C12 0.0483(9) 0.0513(10) 0.0724(12) 0.0114(9) 0.0035(8) 0.0117(8)

loop_
_atom_type_symbol
_atom_type_description
_atom_type_scat_dispersion_real
_atom_type_scat_dispersion_imag
_atom_type_scat_source
C C 0.0033 0.0016 'International Tables Vol C Tables 4.2.6.8 and 6.1.1.4'
H H 0.0000 0.0000 'International Tables Vol C Tables 4.2.6.8 and 6.1.1.4'
N N 0.0061 0.0033 'International Tables Vol C Tables 4.2.6.8 and 6.1.1.4'
O O 0.0106 0.0060 'International Tables Vol C Tables 4.2.6.8 and 6.1.1.4'

loop_
_geom_angle_atom_site_label_1
_geom_angle_atom_site_label_2
_geom_angle_atom_site_label_3
_geom_angle
_geom_angle_site_symmetry_1
_geom_angle_site_symmetry_3
C3 O6 H6 111.1(15) . .
H2A N2 H2B 104.3(17) . .
C14 N2 H2A 109.0(11) . .
C14 N2 H2B 113.0(11) . .
C14 N2 C13 115.95(13) . .
C13 N2 H2A 107.9(12) . .
C13 N2 H2B 106.1(12) . .
C10 N1 H1 109.0(13) . .
C10 N1 C11 114.10(14) . .
C11 N1 H1 110.2(13) . .
C1 O2 H2 109.5 . .
C7 C6 C2 119.48(11) . .
C5 C6 C7 118.81(11) . .
C5 C6 C2 121.71(11) . .
C6 C7 H7 119.6 . .
C6 C7 C8 120.74(11) . .
C8 C7 H7 119.6 . .
C9 C4 C5 119.69(12) . .
C9 C4 C1 119.98(11) . .
C5 C4 C1 120.33(11) . .
O3 C2 C6 118.24(11) . .
O4 C2 O3 123.88(11) . .
O4 C2 C6 117.88(11) . .
C4 C9 H9 120.1 . .
C4 C9 C8 119.85(11) . .
C8 C9 H9 120.1 . .
O5 C3 O6 123.48(12) . .
O5 C3 C8 118.79(11) . .
O6 C3 C8 117.72(12) . .
C7 C8 C3 120.10(11) . .
C9 C8 C7 119.97(11) . .
C9 C8 C3 119.93(11) . .
C6 C5 C4 120.94(11) . .
C6 C5 H5 119.5 . .
C4 C5 H5 119.5 . .
O1 C1 O2 123.57(13) . .
O1 C1 C4 124.48(13) . .
O2 C1 C4 111.95(11) . .
N2 C14 H14A 109.8 . .
N2 C14 H14B 109.8 . .
N2 C14 C10 109.44(13) . 2_757
H14A C14 H14B 108.2 . .
C10 C14 H14A 109.8 2_757 .
C10 C14 H14B 109.8 2_757 .
N2 C13 H13A 109.3 . .
N2 C13 H13B 109.3 . .
N2 C13 C12 111.39(13) . .
H13A C13 H13B 108.0 . .
C12 C13 H13A 109.3 . .
C12 C13 H13B 109.3 . .
N1 C10 C14 110.41(13) . 2_757
N1 C10 H10A 109.6 . .
N1 C10 H10B 109.6 . .
C14 C10 H10A 109.6 2_757 .
C14 C10 H10B 109.6 2_757 .
H10A C10 H10B 108.1 . .
N1 C11 H11A 109.3 . .
N1 C11 H11B 109.3 . .
N1 C11 C12 111.52(14) . .
H11A C11 H11B 108.0 . .
C12 C11 H11A 109.3 . .
C12 C11 H11B 109.3 . .
C13 C12 H12A 108.5 . .
C13 C12 H12B 108.5 . .
C11 C12 C13 115.14(15) . .
C11 C12 H12A 108.5 . .
C11 C12 H12B 108.5 . .
H12A C12 H12B 107.5 . .

loop_
_geom_bond_atom_site_label_1
_geom_bond_atom_site_label_2
_geom_bond_distance
_geom_bond_site_symmetry_2
O3 C2 1.2732(16) .
O4 C2 1.2344(16) .
O5 C3 1.2596(17) .
O6 H6 0.854(10) .
O6 C3 1.2625(16) .
N2 H2A 0.870(9) .
N2 H2B 0.876(9) .
N2 C14 1.476(2) .
N2 C13 1.489(2) .
O1 C1 1.1952(17) .
N1 H1 0.862(9) .
N1 C10 1.454(2) .
N1 C11 1.457(2) .
O2 H2 0.8200 .
O2 C1 1.2965(18) .
C6 C7 1.3906(17) .
C6 C2 1.5168(16) .
C6 C5 1.3875(17) .
C7 H7 0.9300 .
C7 C8 1.3943(17) .
C4 C9 1.3876(18) .
C4 C5 1.3985(17) .
C4 C1 1.4939(18) .
C9 H9 0.9300 .
C9 C8 1.3897(18) .
C3 C8 1.4866(17) .
C5 H5 0.9300 .
C14 H14A 0.9700 .
C14 H14B 0.9700 .
C14 C10 1.501(3) 2_757
C13 H13A 0.9700 .
C13 H13B 0.9700 .
C13 C12 1.510(3) .
C10 H10A 0.9700 .
C10 H10B 0.9700 .
C11 H11A 0.9700 .
C11 H11B 0.9700 .
C11 C12 1.499(3) .
C12 H12A 0.9700 .
C12 H12B 0.9700 .

loop_
_geom_torsion_atom_site_label_1
_geom_torsion_atom_site_label_2
_geom_torsion_atom_site_label_3
_geom_torsion_atom_site_label_4
_geom_torsion
_geom_torsion_site_symmetry_1
_geom_torsion_site_symmetry_2
_geom_torsion_site_symmetry_3
_geom_torsion_site_symmetry_4
O5 C3 C8 C7 3.0(2) . . . .
O5 C3 C8 C9 -175.87(14) . . . .
O6 C3 C8 C7 -178.02(14) . . . .
O6 C3 C8 C9 3.1(2) . . . .
N2 C13 C12 C11 -60.23(19) . . . .
N1 C11 C12 C13 67.8(2) . . . .
C6 C7 C8 C9 -0.7(2) . . . .
C6 C7 C8 C3 -179.55(13) . . . .
C7 C6 C2 O3 -179.97(13) . . . .
C7 C6 C2 O4 0.1(2) . . . .
C7 C6 C5 C4 0.4(2) . . . .
C4 C9 C8 C7 0.3(2) . . . .
C4 C9 C8 C3 179.14(13) . . . .
C2 C6 C7 C8 179.22(12) . . . .
C2 C6 C5 C4 -178.47(12) . . . .
C9 C4 C5 C6 -0.8(2) . . . .
C9 C4 C1 O1 7.0(3) . . . .
C9 C4 C1 O2 -172.78(16) . . . .
C5 C6 C7 C8 0.4(2) . . . .
C5 C6 C2 O3 -1.1(2) . . . .
C5 C6 C2 O4 178.88(13) . . . .
C5 C4 C9 C8 0.4(2) . . . .
C5 C4 C1 O1 -172.79(17) . . . .
C5 C4 C1 O2 7.5(2) . . . .
C1 C4 C9 C8 -179.30(13) . . . .
C1 C4 C5 C6 178.98(13) . . . .
C14 N2 C13 C12 -175.88(13) . . . .
C13 N2 C14 C10 178.05(13) . . . 2_757
C10 N1 C11 C12 179.16(15) . . . .
C11 N1 C10 C14 175.55(15) . . . 2_757
